data_2019523
loop_
_publ_author_name
'Setifi, Zouaoui'
'Setifi, Fatima'
'Boughzala, Habib'
'Beghidja, Adel'
'Glidewell, Christopher'

_publ_section_title
;
 Tris(2,2'-bipyridine)iron(II) bis(1,1,3,3-tetracyano-2-ethoxypropenide)
 dihydrate: chiral hydrogen-bonded frameworks interpenetrate in three
 dimensions
;
_journal_coeditor_code YF3061
_journal_issue 5
_journal_name_full 'Acta Crystallographica Section C'
_journal_page_first 465
_journal_page_last 469
_journal_paper_doi 10.1107/S2053229614008092
_journal_volume 70
_journal_year 2014
_chemical_formula_iupac '[Fe (C10 H8 N2)3] (C9 H5 N4 O)2, 2H2 O'
_chemical_formula_moiety 'C30 H24 Fe N6 2+, 2(C9 H5 N4 O -), 2(H2 O)'
_chemical_formula_sum 'C48 H38 Fe N14 O4'
_chemical_formula_weight 930.77
_chemical_name_systematic
;
Tris(2,2'-bipyridine)iron(II) bis(1,1,3,3-tetracyano-2-ethoxypropenide)
dihydrate
;
_space_group_IT_number 15
_symmetry_cell_setting monoclinic
_symmetry_space_group_name_Hall '-C 2yc'
_symmetry_space_group_name_H-M 'C 1 2/c 1'
_atom_sites_solution_hydrogens geom
_atom_sites_solution_primary direct
_atom_sites_solution_secondary difmap
_cell_angle_alpha 90.00
_cell_angle_beta 113.080(9)
_cell_angle_gamma 90.00
_cell_formula_units_Z 4
_cell_length_a 20.273(4)
_cell_length_b 12.4463(6)
_cell_length_c 19.4907(16)
_cell_measurement_reflns_used 9124
_cell_measurement_temperature 150(2)
_cell_measurement_theta_max 34.82
_cell_measurement_theta_min 3.27
_cell_volume 4524.3(10)
_computing_cell_refinement 'APEX2 and SAINT (Bruker, 2009)'
_computing_data_collection 'APEX2 (Bruker, 2009)'
_computing_data_reduction 'SAINT (Bruker, 2009)'
_computing_molecular_graphics 'PLATON (Spek, 2009)'
_computing_publication_material 'SHELXL97 (Sheldrick, 2008) and PLATON (Spek, 2009)'
_computing_structure_refinement 'SHELXL97 (Sheldrick, 2008)'
_computing_structure_solution 'SHELXS97 (Sheldrick, 2008)'
_diffrn_ambient_temperature 150(2)
_diffrn_measured_fraction_theta_full 0.998
_diffrn_measured_fraction_theta_max 0.997
_diffrn_measurement_device_type 'Bruker APEXII CCD'
_diffrn_measurement_method '\f & \w scans'
_diffrn_radiation_monochromator graphite
_diffrn_radiation_source 'fine-focus sealed tube'
_diffrn_radiation_type 'Mo K\a'
_diffrn_radiation_wavelength 0.71073
_diffrn_reflns_av_R_equivalents 0.0719
_diffrn_reflns_av_sigmaI/netI 0.0823
_diffrn_reflns_limit_h_max 24
_diffrn_reflns_limit_h_min -27
_diffrn_reflns_limit_k_max 16
_diffrn_reflns_limit_k_min -16
_diffrn_reflns_limit_l_max 26
_diffrn_reflns_limit_l_min -26
_diffrn_reflns_number 17754
_diffrn_reflns_theta_full 27.50
_diffrn_reflns_theta_max 29.00
_diffrn_reflns_theta_min 2.05
_diffrn_standards_decay_% 0
_diffrn_standards_interval_count 0
_diffrn_standards_interval_time 0
_diffrn_standards_number 0
_exptl_absorpt_coefficient_mu 0.395
_exptl_absorpt_correction_T_max 0.981
_exptl_absorpt_correction_T_min 0.842
_exptl_absorpt_correction_type multi-scan
_exptl_absorpt_process_details '(SADABS; Sheldrick, 2003)'
_exptl_crystal_colour red
_exptl_crystal_density_diffrn 1.366
_exptl_crystal_density_method 'not measured'
_exptl_crystal_description block
_exptl_crystal_F_000 1928
_exptl_crystal_size_max 0.16
_exptl_crystal_size_mid 0.10
_exptl_crystal_size_min 0.05
_refine_diff_density_max 0.363
_refine_diff_density_min -0.454
_refine_ls_extinction_method none
_refine_ls_goodness_of_fit_ref 1.091
_refine_ls_hydrogen_treatment constr
_refine_ls_matrix_type full
_refine_ls_number_parameters 304
_refine_ls_number_reflns 5991
_refine_ls_number_restraints 0
_refine_ls_restrained_S_all 1.091
_refine_ls_R_factor_all 0.1020
_refine_ls_R_factor_gt 0.0650
_refine_ls_shift/su_max 0.001
_refine_ls_shift/su_mean 0.000
_refine_ls_structure_factor_coef Fsqd
_refine_ls_weighting_details 'w=1/[\s^2^(Fo^2^)+(0.0494P)^2^+3.4815P] where P=(Fo^2^+2Fc^2^)/3'
_refine_ls_weighting_scheme calc
_refine_ls_wR_factor_gt 0.1222
_refine_ls_wR_factor_ref 0.1353
_reflns_number_gt 4305
_reflns_number_total 5991
_reflns_threshold_expression I>2\s(I)
_cod_data_source_file yf3061sup1.cf
_cod_data_source_block I
_cod_depositor_comments 'Adding full bibliography for 2019523.cif.'
_cod_original_cell_volume 4524.3(9)
_cod_original_sg_symbol_H-M 'C 2/c'
_cod_database_code 2019523
_cod_database_fobs_code 2019523

loop_
_space_group_symop_id
_space_group_symop_operation_xyz
1 'x, y, z'
2 '-x, y, -z+1/2'
3 'x+1/2, y+1/2, z'
4 '-x+1/2, y+1/2, -z+1/2'
5 '-x, -y, -z'
6 'x, -y, z-1/2'
7 '-x+1/2, -y+1/2, -z'
8 'x+1/2, -y+1/2, z-1/2'

loop_
_atom_site_type_symbol
_atom_site_label
_atom_site_fract_x
_atom_site_fract_y
_atom_site_fract_z
_atom_site_U_iso_or_equiv
_atom_site_adp_type
_atom_site_calc_flag
_atom_site_refinement_flags
_atom_site_occupancy
_atom_site_symmetry_multiplicity
Fe Fe1 0.5000 0.63612(4) 0.7500 0.01652(13) Uani d S 1 2
N N11 0.43186(10) 0.64656(16) 0.64498(11) 0.0198(4) Uani d . 1 1
C C12 0.44707(12) 0.72318(19) 0.60388(13) 0.0209(5) Uani d . 1 1
C C13 0.40172(14) 0.7440(2) 0.53006(14) 0.0279(6) Uani d . 1 1
H H13 0.4140 0.7972 0.5021 0.033 Uiso calc R 1 1
C C14 0.33899(13) 0.6865(2) 0.49812(14) 0.0294(6) Uani d . 1 1
H H14 0.3069 0.7005 0.4482 0.035 Uiso calc R 1 1
C C15 0.32346(13) 0.6082(2) 0.53967(14) 0.0297(6) Uani d . 1 1
H H15 0.2807 0.5672 0.5186 0.036 Uiso calc R 1 1
C C16 0.37092(13) 0.5900(2) 0.61239(14) 0.0260(6) Uani d . 1 1
H H16 0.3600 0.5354 0.6404 0.031 Uiso calc R 1 1
N N21 0.54926(10) 0.74922(16) 0.71649(11) 0.0202(4) Uani d . 1 1
C C22 0.51385(12) 0.7822(2) 0.64485(13) 0.0213(5) Uani d . 1 1
C C23 0.53931(14) 0.8649(2) 0.61423(15) 0.0304(6) Uani d . 1 1
H H23 0.5134 0.8866 0.5641 0.037 Uiso calc R 1 1
C C24 0.60281(14) 0.9153(2) 0.65759(16) 0.0332(6) Uani d . 1 1
H H24 0.6209 0.9726 0.6379 0.040 Uiso calc R 1 1
C C25 0.63942(14) 0.8809(2) 0.72990(16) 0.0326(6) Uani d . 1 1
H H25 0.6837 0.9133 0.7603 0.039 Uiso calc R 1 1
C C26 0.61112(13) 0.7992(2) 0.75755(15) 0.0274(6) Uani d . 1 1
H H26 0.6363 0.7771 0.8078 0.033 Uiso calc R 1 1
N N31 0.55029(10) 0.51615(16) 0.72530(10) 0.0192(4) Uani d . 1 1
C C32 0.52812(12) 0.4162(2) 0.73492(12) 0.0198(5) Uani d . 1 1
C C33 0.55661(13) 0.3240(2) 0.71713(14) 0.0256(6) Uani d . 1 1
H H33 0.5398 0.2552 0.7241 0.031 Uiso calc R 1 1
C C34 0.60933(14) 0.3325(2) 0.68938(15) 0.0306(6) Uani d . 1 1
H H34 0.6288 0.2703 0.6762 0.037 Uiso calc R 1 1
C C35 0.63307(13) 0.4337(2) 0.68120(14) 0.0292(6) Uani d . 1 1
H H35 0.6701 0.4419 0.6633 0.035 Uiso calc R 1 1
C C36 0.60264(13) 0.5230(2) 0.69927(14) 0.0246(6) Uani d . 1 1
H H36 0.6194 0.5921 0.6931 0.030 Uiso calc R 1 1
C C41 0.29850(14) 0.7499(2) 0.11874(14) 0.0279(6) Uani d . 1 1
C C42 0.35522(13) 0.7675(2) 0.09577(14) 0.0277(6) Uani d . 1 1
C C43 0.38757(14) 0.8649(2) 0.09320(14) 0.0306(6) Uani d . 1 1
C C411 0.26362(14) 0.6494(2) 0.10597(15) 0.0319(6) Uani d . 1 1
N N411 0.23421(14) 0.5681(2) 0.09626(15) 0.0423(6) Uani d . 1 1
C C412 0.27632(14) 0.8256(2) 0.15939(16) 0.0336(7) Uani d . 1 1
N N412 0.25669(15) 0.8829(2) 0.19377(16) 0.0490(7) Uani d . 1 1
O O421 0.38154(10) 0.67546(15) 0.07861(11) 0.0320(4) Uani d . 1 1
C C421 0.38097(15) 0.6646(2) 0.00419(15) 0.0328(7) Uani d . 1 1
H H42A 0.3818 0.7364 -0.0173 0.039 Uiso calc R 1 1
H H42B 0.3370 0.6267 -0.0287 0.039 Uiso calc R 1 1
C C422 0.44608(15) 0.6018(3) 0.01022(16) 0.0372(7) Uani d . 1 1
H H42C 0.4463 0.5326 0.0344 0.056 Uiso calc R 1 1
H H42D 0.4893 0.6423 0.0400 0.056 Uiso calc R 1 1
H H42E 0.4452 0.5893 -0.0398 0.056 Uiso calc R 1 1
C C431 0.45341(16) 0.8685(2) 0.08320(15) 0.0325(6) Uani d . 1 1
N N431 0.50640(14) 0.8706(2) 0.07531(14) 0.0407(6) Uani d . 1 1
C C432 0.35529(15) 0.9663(2) 0.09688(15) 0.0336(7) Uani d . 1 1
N N432 0.32946(14) 1.0475(2) 0.09803(14) 0.0444(7) Uani d . 1 1
O O1W 0.27576(16) 0.8453(2) 0.34988(16) 0.0719(8) Uani d . 1 1
H H1A 0.2652 0.8601 0.2946 0.108 Uiso d R 1 1
H H1B 0.2792 0.9216 0.3686 0.108 Uiso d R 1 1

loop_
_atom_site_aniso_label
_atom_site_aniso_U_11
_atom_site_aniso_U_22
_atom_site_aniso_U_33
_atom_site_aniso_U_12
_atom_site_aniso_U_13
_atom_site_aniso_U_23
Fe1 0.0155(2) 0.0166(2) 0.0175(2) 0.000 0.00660(17) 0.000
N11 0.0195(10) 0.0186(11) 0.0227(9) 0.0007(8) 0.0098(8) -0.0005(8)
C12 0.0232(12) 0.0187(13) 0.0224(11) 0.0009(9) 0.0106(9) -0.0008(10)
C13 0.0317(14) 0.0304(15) 0.0233(12) 0.0002(11) 0.0125(10) 0.0044(11)
C14 0.0263(13) 0.0384(16) 0.0188(12) 0.0045(11) 0.0039(10) 0.0011(11)
C15 0.0212(13) 0.0354(16) 0.0273(13) -0.0058(10) 0.0037(10) -0.0023(11)
C16 0.0220(12) 0.0292(14) 0.0242(12) -0.0048(10) 0.0063(10) 0.0006(11)
N21 0.0191(10) 0.0204(11) 0.0237(10) -0.0035(8) 0.0111(8) -0.0029(8)
C22 0.0218(12) 0.0222(13) 0.0235(12) 0.0000(9) 0.0129(10) -0.0019(10)
C23 0.0327(14) 0.0308(15) 0.0309(13) -0.0023(12) 0.0158(11) 0.0046(12)
C24 0.0359(15) 0.0270(16) 0.0456(17) -0.0067(12) 0.0256(13) 0.0027(13)
C25 0.0296(14) 0.0319(17) 0.0390(15) -0.0118(11) 0.0166(12) -0.0091(13)
C26 0.0236(13) 0.0308(15) 0.0283(13) -0.0046(10) 0.0108(10) -0.0034(11)
N31 0.0165(9) 0.0233(11) 0.0164(9) -0.0001(8) 0.0049(7) -0.0015(8)
C32 0.0192(11) 0.0206(13) 0.0153(10) 0.0011(9) 0.0020(9) 0.0006(9)
C33 0.0274(13) 0.0224(13) 0.0240(12) 0.0022(10) 0.0069(10) -0.0022(10)
C34 0.0323(14) 0.0284(15) 0.0283(13) 0.0112(11) 0.0089(11) -0.0065(11)
C35 0.0221(13) 0.0385(16) 0.0289(13) 0.0050(11) 0.0120(10) -0.0062(12)
C36 0.0208(12) 0.0286(15) 0.0252(12) -0.0012(10) 0.0097(10) -0.0029(11)
C41 0.0266(13) 0.0309(15) 0.0255(13) 0.0098(11) 0.0094(10) -0.0001(11)
C42 0.0280(14) 0.0316(16) 0.0212(12) 0.0136(11) 0.0073(10) 0.0041(11)
C43 0.0367(15) 0.0294(15) 0.0243(12) 0.0098(12) 0.0103(11) 0.0033(12)
C411 0.0309(14) 0.0361(18) 0.0337(14) 0.0121(12) 0.0181(11) 0.0016(13)
N411 0.0415(15) 0.0421(17) 0.0533(16) 0.0046(12) 0.0293(12) -0.0022(13)
C412 0.0285(14) 0.0407(17) 0.0313(14) 0.0078(12) 0.0115(11) -0.0004(13)
N412 0.0537(17) 0.0511(19) 0.0526(17) 0.0065(13) 0.0320(14) -0.0113(14)
O421 0.0390(11) 0.0284(10) 0.0362(10) 0.0148(8) 0.0229(9) 0.0049(9)
C421 0.0348(15) 0.0347(17) 0.0249(13) 0.0064(11) 0.0073(11) -0.0050(12)
C422 0.0374(16) 0.0439(19) 0.0344(15) 0.0101(13) 0.0185(12) -0.0034(13)
C431 0.0419(16) 0.0264(15) 0.0259(13) 0.0037(12) 0.0097(11) 0.0032(12)
N431 0.0456(15) 0.0380(15) 0.0426(14) -0.0037(12) 0.0218(12) -0.0023(12)
C432 0.0392(16) 0.0348(17) 0.0223(13) 0.0068(13) 0.0074(11) 0.0021(12)
N432 0.0554(16) 0.0350(16) 0.0346(13) 0.0173(12) 0.0090(12) -0.0008(12)
O1W 0.095(2) 0.0594(19) 0.0708(18) 0.0148(15) 0.0428(16) 0.0088(14)

loop_
_atom_type_symbol
_atom_type_description
_atom_type_scat_dispersion_real
_atom_type_scat_dispersion_imag
_atom_type_scat_source
C C 0.0033 0.0016 'International Tables Vol C Tables 4.2.6.8 and 6.1.1.4'
H H 0.0000 0.0000 'International Tables Vol C Tables 4.2.6.8 and 6.1.1.4'
Fe Fe 0.3463 0.8444 'International Tables Vol C Tables 4.2.6.8 and 6.1.1.4'
N N 0.0061 0.0033 'International Tables Vol C Tables 4.2.6.8 and 6.1.1.4'
O O 0.0106 0.0060 'International Tables Vol C Tables 4.2.6.8 and 6.1.1.4'

loop_
_geom_angle_atom_site_label_1
_geom_angle_atom_site_label_2
_geom_angle_atom_site_label_3
_geom_angle_site_symmetry_1
_geom_angle_site_symmetry_3
_geom_angle
N11 Fe1 N11 . 2_656 172.46(12)
N11 Fe1 N21 2_656 . 93.27(8)
N11 Fe1 N21 . 2_656 93.26(8)
N11 Fe1 N21 2_656 2_656 81.35(8)
N11 Fe1 N21 . . 81.35(8)
N21 Fe1 N21 . 2_656 89.33(12)
N31 Fe1 N11 . . 90.87(8)
N31 Fe1 N11 2_656 2_656 90.87(8)
N31 Fe1 N11 2_656 . 94.84(8)
N31 Fe1 N11 . 2_656 94.84(8)
N31 Fe1 N21 . . 94.70(8)
N31 Fe1 N21 . 2_656 174.62(8)
N31 Fe1 N21 2_656 . 174.62(8)
N31 Fe1 N21 2_656 2_656 94.70(8)
N31 Fe1 N31 . 2_656 81.50(12)
C12 N11 Fe1 . . 115.46(15)
C16 N11 Fe1 . . 126.50(17)
C16 N11 C12 . . 117.9(2)
N11 C12 C13 . . 122.0(2)
N11 C12 C22 . . 113.9(2)
C13 C12 C22 . . 124.2(2)
C12 C13 H13 . . 120.4
C14 C13 C12 . . 119.2(2)
C14 C13 H13 . . 120.4
C13 C14 H14 . . 120.5
C13 C14 C15 . . 119.0(2)
C15 C14 H14 . . 120.5
C14 C15 H15 . . 120.4
C14 C15 C16 . . 119.3(2)
C16 C15 H15 . . 120.4
N11 C16 C15 . . 122.6(2)
N11 C16 H16 . . 118.7
C15 C16 H16 . . 118.7
C22 N21 Fe1 . . 114.96(15)
C26 N21 Fe1 . . 127.25(17)
C26 N21 C22 . . 117.7(2)
N21 C22 C12 . . 114.2(2)
N21 C22 C23 . . 122.0(2)
C23 C22 C12 . . 123.8(2)
C22 C23 H23 . . 120.4
C24 C23 C22 . . 119.2(2)
C24 C23 H23 . . 120.4
C23 C24 H24 . . 120.5
C25 C24 C23 . . 118.9(3)
C25 C24 H24 . . 120.5
C24 C25 H25 . . 120.4
C26 C25 C24 . . 119.3(2)
C26 C25 H25 . . 120.4
N21 C26 C25 . . 122.8(2)
N21 C26 H26 . . 118.6
C25 C26 H26 . . 118.6
C32 N31 Fe1 . . 115.38(16)
C36 N31 Fe1 . . 127.14(17)
C36 N31 C32 . . 117.5(2)
N31 C32 C32 . 2_656 113.83(14)
N31 C32 C33 . . 122.0(2)
C33 C32 C32 . 2_656 124.21(16)
C32 C33 H33 . . 120.1
C34 C33 C32 . . 119.8(3)
C34 C33 H33 . . 120.1
C33 C34 H34 . . 120.8
C33 C34 C35 . . 118.4(2)
C35 C34 H34 . . 120.8
C34 C35 H35 . . 120.2
C34 C35 C36 . . 119.6(3)
C36 C35 H35 . . 120.2
N31 C36 C35 . . 122.8(3)
N31 C36 H36 . . 118.6
C35 C36 H36 . . 118.6
C42 C41 C411 . . 119.9(2)
C42 C41 C412 . . 123.7(3)
C411 C41 C412 . . 116.3(3)
C43 C42 C41 . . 127.2(2)
O421 C42 C41 . . 113.3(2)
O421 C42 C43 . . 119.4(2)
C42 C43 C431 . . 121.0(3)
C42 C43 C432 . . 122.3(3)
C431 C43 C432 . . 116.7(3)
N411 C411 C41 . . 178.5(3)
N412 C412 C41 . . 176.4(4)
C42 O421 C421 . . 118.3(2)
O421 C421 H42A . . 110.1
O421 C421 H42B . . 110.1
O421 C421 C422 . . 108.0(2)
H42A C421 H42B . . 108.4
C422 C421 H42A . . 110.1
C422 C421 H42B . . 110.1
C421 C422 H42C . . 109.5
C421 C422 H42D . . 109.5
C421 C422 H42E . . 109.5
H42C C422 H42D . . 109.5
H42C C422 H42E . . 109.5
H42D C422 H42E . . 109.5
N431 C431 C43 . . 179.5(3)
N432 C432 C43 . . 178.3(3)
H1A O1W H1B . . 99.5

loop_
_geom_bond_atom_site_label_1
_geom_bond_atom_site_label_2
_geom_bond_site_symmetry_2
_geom_bond_distance
_geom_bond_publ_flag
Fe1 N11 . 1.9744(19) y
Fe1 N11 2_656 1.9744(19) ?
Fe1 N21 2_656 1.979(2) ?
Fe1 N21 . 1.979(2) y
Fe1 N31 . 1.971(2) y
Fe1 N31 2_656 1.971(2) ?
N11 C12 . 1.356(3) ?
N11 C16 . 1.345(3) ?
C12 C13 . 1.395(3) ?
C12 C22 . 1.470(3) ?
C13 H13 . 0.9500 ?
C13 C14 . 1.377(4) ?
C14 H14 . 0.9500 ?
C14 C15 . 1.380(4) ?
C15 H15 . 0.9500 ?
C15 C16 . 1.384(3) ?
C16 H16 . 0.9500 ?
N21 C22 . 1.359(3) ?
N21 C26 . 1.347(3) ?
C22 C23 . 1.387(4) ?
C23 H23 . 0.9500 ?
C23 C24 . 1.383(4) ?
C24 H24 . 0.9500 ?
C24 C25 . 1.378(4) ?
C25 H25 . 0.9500 ?
C25 C26 . 1.377(4) ?
C26 H26 . 0.9500 ?
N31 C32 . 1.360(3) ?
N31 C36 . 1.347(3) ?
C32 C32 2_656 1.473(5) ?
C32 C33 . 1.389(3) ?
C33 H33 . 0.9500 ?
C33 C34 . 1.378(4) ?
C34 H34 . 0.9500 ?
C34 C35 . 1.379(4) ?
C35 H35 . 0.9500 ?
C35 C36 . 1.382(4) ?
C36 H36 . 0.9500 ?
C41 C42 . 1.405(4) y
C41 C411 . 1.411(4) y
C41 C412 . 1.413(4) y
C42 C43 . 1.388(4) y
C42 O421 . 1.360(3) ?
C43 C431 . 1.423(4) y
C43 C432 . 1.436(4) y
C411 N411 . 1.151(4) y
C412 N412 . 1.151(4) y
O421 C421 . 1.452(3) ?
C421 H42A . 0.9900 ?
C421 H42B . 0.9900 ?
C421 C422 . 1.499(4) ?
C422 H42C . 0.9800 ?
C422 H42D . 0.9800 ?
C422 H42E . 0.9800 ?
C431 N431 . 1.144(4) y
C432 N432 . 1.142(4) y
O1W H1A . 1.0292 ?
O1W H1B . 1.0099 ?

loop_
_geom_hbond_atom_site_label_D
_geom_hbond_atom_site_label_H
_geom_hbond_atom_site_label_A
_geom_hbond_site_symmetry_A
_geom_hbond_distance_DH
_geom_hbond_distance_HA
_geom_hbond_distance_DA
_geom_hbond_angle_DHA
_geom_hbond_publ_flag
C14 H14 O1W . 0.95 2.52 3.316(4) 141 y
C15 H15 N432 4_545 0.95 2.50 3.296(4) 142 y
C23 H23 N431 2_655 0.95 2.59 3.439(4) 148 y
C26 H26 Cg1 2_656 0.95 2.91 3.697(3) 141 y
O1W H1A N412 . 1.03 1.93 2.950(4) 173 y
O1W H1B N411 4_555 1.01 2.00 3.000(4) 169 y

loop_
_geom_torsion_atom_site_label_1
_geom_torsion_atom_site_label_2
_geom_torsion_atom_site_label_3
_geom_torsion_atom_site_label_4
_geom_torsion_site_symmetry_1
_geom_torsion_site_symmetry_4
_geom_torsion
_geom_torsion_publ_flag
Fe1 N11 C12 C13 . . -176.4(2) ?
Fe1 N11 C12 C22 . . 2.3(3) ?
Fe1 N11 C16 C15 . . 175.1(2) ?
Fe1 N21 C22 C12 . . -3.3(3) ?
Fe1 N21 C22 C23 . . 176.4(2) ?
Fe1 N21 C26 C25 . . -176.8(2) ?
Fe1 N31 C32 C32 . 2_656 -2.2(3) ?
Fe1 N31 C32 C33 . . 177.50(17) ?
Fe1 N31 C36 C35 . . -177.79(18) ?
N11 Fe1 N21 C22 . . 3.54(17) ?
N11 Fe1 N21 C22 2_656 . -171.15(17) ?
N11 Fe1 N21 C26 . . -179.8(2) ?
N11 Fe1 N21 C26 2_656 . 5.5(2) ?
N11 Fe1 N31 C32 2_656 . 91.00(16) ?
N11 Fe1 N31 C32 . . -93.92(16) ?
N11 Fe1 N31 C36 . . 84.99(19) ?
N11 Fe1 N31 C36 2_656 . -90.1(2) ?
N11 C12 C13 C14 . . 1.1(4) ?
N11 C12 C22 N21 . . 0.6(3) ?
N11 C12 C22 C23 . . -179.1(2) ?
C12 N11 C16 C15 . . -0.9(4) ?
C12 C13 C14 C15 . . -1.3(4) ?
C12 C22 C23 C24 . . 180.0(2) ?
C13 C12 C22 N21 . . 179.3(2) ?
C13 C12 C22 C23 . . -0.4(4) ?
C13 C14 C15 C16 . . 0.5(4) ?
C14 C15 C16 N11 . . 0.6(4) ?
C16 N11 C12 C13 . . 0.0(4) ?
C16 N11 C12 C22 . . 178.7(2) ?
N21 Fe1 N11 C12 2_656 . 85.63(18) ?
N21 Fe1 N11 C12 . . -3.20(17) ?
N21 Fe1 N11 C16 . . -179.2(2) ?
N21 Fe1 N11 C16 2_656 . -90.4(2) ?
N21 Fe1 N21 C22 2_656 . -89.86(17) ?
N21 Fe1 N21 C26 2_656 . 86.8(2) ?
N21 Fe1 N31 C32 . . -175.31(16) ?
N21 Fe1 N31 C36 . . 3.60(19) ?
N21 C22 C23 C24 . . 0.3(4) ?
C22 C12 C13 C14 . . -177.4(2) ?
C22 N21 C26 C25 . . -0.2(4) ?
C22 C23 C24 C25 . . 0.7(4) ?
C23 C24 C25 C26 . . -1.4(4) ?
C24 C25 C26 N21 . . 1.2(4) ?
C26 N21 C22 C12 . . 179.7(2) ?
C26 N21 C22 C23 . . -0.6(4) ?
N31 Fe1 N11 C12 . . -97.82(18) ?
N31 Fe1 N11 C12 2_656 . -179.37(17) ?
N31 Fe1 N11 C16 2_656 . 4.6(2) ?
N31 Fe1 N11 C16 . . 86.2(2) ?
N31 Fe1 N21 C22 . . 93.71(17) ?
N31 Fe1 N21 C26 . . -89.7(2) ?
N31 Fe1 N31 C32 2_656 . 0.84(11) ?
N31 Fe1 N31 C36 2_656 . 179.8(2) ?
N31 C32 C33 C34 . . 0.5(3) ?
C32 N31 C36 C35 . . 1.1(3) ?
C32 C32 C33 C34 2_656 . -179.8(3) ?
C32 C33 C34 C35 . . 1.0(4) ?
C33 C34 C35 C36 . . -1.4(4) ?
C34 C35 C36 N31 . . 0.4(4) ?
C36 N31 C32 C32 . 2_656 178.7(2) ?
C36 N31 C32 C33 . . -1.5(3) ?
C41 C42 C43 C431 . . 167.2(2) y
C41 C42 C43 C432 . . -15.7(4) y
C41 C42 O421 C421 . . 122.0(2) ?
C42 O421 C421 C422 . . 145.8(2) ?
C43 C42 C41 C411 . . 169.1(2) y
C43 C42 C41 C412 . . -15.5(4) y
C43 C42 O421 C421 . . -61.3(3) ?
C411 C41 C42 O421 . . -14.6(3) ?
C412 C41 C42 O421 . . 160.8(2) ?
O421 C42 C43 C431 . . -8.9(4) ?
O421 C42 C43 C432 . . 168.2(2) ?
